data_4320364
loop_
_publ_author_name
'Zhan Shi'
'Shouhua Feng'
'Yan Sun'
'Jia Hua'

_publ_contact_author
;
      Feng,Shouhua
      Department of Chemistry
      Jilin University
      Changchun, 130023
      P. R. China
;
_publ_contact_author_email shfeng@mail.jlu.edu.cn
_publ_contact_author_fax 86-431-5671974
_publ_contact_author_phone 86-431-5671974
_publ_section_title
;
 Novel Coordination Polymers with Mixed Ligands and Orientated Enantiomers
;
_journal_name_full 'Inorganic Chemistry'
_journal_page_first 5312
_journal_page_last 5313
_journal_paper_doi 10.1021/ic015518y
_journal_volume 40
_journal_year 2001
_chemical_formula_sum 'C34 H58 Cu2 N6 O20'
_chemical_formula_weight 997.94
_chemical_name_systematic
; 
 ? 
;
_space_group_IT_number 2
_symmetry_cell_setting triclinic
_symmetry_space_group_name_Hall '-P 1'
_symmetry_space_group_name_H-M 'P -1'
_atom_sites_solution_hydrogens geom
_atom_sites_solution_primary direct
_atom_sites_solution_secondary difmap
_audit_creation_method SHELXL-97
_cell_angle_alpha 90.487(2)
_cell_angle_beta 98.530(2)
_cell_angle_gamma 101.598(2)
_cell_formula_units_Z 2
_cell_length_a 11.1593(8)
_cell_length_b 11.5796(9)
_cell_length_c 19.8628(15)
_cell_measurement_temperature 293(2)
_cell_volume 2484.5(3)
_computing_cell_refinement 'Bruker SMART'
_computing_data_collection 'Bruker SMART'
_computing_data_reduction 'Bruker SAINT'
_computing_molecular_graphics SHELXP-97
_computing_publication_material SHELXTL
_computing_structure_refinement 'SHELXL-97 (Sheldrick, 1997)'
_computing_structure_solution 'SHELXS-97 (Sheldrick, 1990)'
_diffrn_ambient_temperature 293(2)
_diffrn_measured_fraction_theta_full 0.984
_diffrn_measured_fraction_theta_max 0.984
_diffrn_radiation_monochromator graphite
_diffrn_radiation_source 'fine-focus sealed tube'
_diffrn_radiation_type MoK\a
_diffrn_radiation_wavelength 0.71073
_diffrn_reflns_av_R_equivalents 0.0772
_diffrn_reflns_av_sigmaI/netI 0.0658
_diffrn_reflns_limit_h_max 12
_diffrn_reflns_limit_h_min -9
_diffrn_reflns_limit_k_max 11
_diffrn_reflns_limit_k_min -12
_diffrn_reflns_limit_l_max 21
_diffrn_reflns_limit_l_min -22
_diffrn_reflns_number 12263
_diffrn_reflns_theta_full 23.38
_diffrn_reflns_theta_max 23.38
_diffrn_reflns_theta_min 1.80
_exptl_absorpt_coefficient_mu 0.930
_exptl_crystal_colour blue
_exptl_crystal_density_diffrn 1.334
_exptl_crystal_density_method 'not measured'
_exptl_crystal_description block
_exptl_crystal_F_000 1044
_exptl_crystal_size_max 0.600
_exptl_crystal_size_mid 0.550
_exptl_crystal_size_min 0.550
_refine_diff_density_max 0.872
_refine_diff_density_min -0.415
_refine_diff_density_rms 0.114
_refine_ls_extinction_method none
_refine_ls_goodness_of_fit_ref 1.069
_refine_ls_hydrogen_treatment mixed
_refine_ls_matrix_type full
_refine_ls_number_parameters 679
_refine_ls_number_reflns 7127
_refine_ls_number_restraints 0
_refine_ls_restrained_S_all 1.069
_refine_ls_R_factor_all 0.0737
_refine_ls_R_factor_gt 0.0588
_refine_ls_shift/su_max 0.000
_refine_ls_shift/su_mean 0.000
_refine_ls_structure_factor_coef Fsqd
_refine_ls_weighting_details 'calc w=1/[\s^2^(Fo^2^)+(0.1322P)^2^+0.5966P] where P=(Fo^2^+2Fc^2^)/3'
_refine_ls_weighting_scheme calc
_refine_ls_wR_factor_gt 0.1780
_refine_ls_wR_factor_ref 0.1920
_reflns_number_gt 5626
_reflns_number_total 7127
_reflns_threshold_expression >2sigma(I)
_cod_data_source_file ic015518y_2.cif
_cod_data_source_block CyDTA
_cod_database_code 4320364

loop_
_symmetry_equiv_pos_as_xyz
'x, y, z'
'-x, -y, -z'

loop_
_atom_site_label
_atom_site_type_symbol
_atom_site_fract_x
_atom_site_fract_y
_atom_site_fract_z
_atom_site_U_iso_or_equiv
_atom_site_adp_type
_atom_site_occupancy
_atom_site_symmetry_multiplicity
_atom_site_calc_flag
_atom_site_refinement_flags
_atom_site_disorder_assembly
_atom_site_disorder_group
Cu1 Cu 0.12571(5) 0.33248(5) 0.25937(3) 0.0310(2) Uani 1 1 d . . .
Cu2 Cu 0.14623(5) 0.82715(5) 0.30117(3) 0.0366(2) Uani 1 1 d . . .
O1 O 0.1145(3) 1.1976(3) 0.33060(18) 0.0431(8) Uani 1 1 d . . .
O2 O 0.0584(4) 1.0214(3) 0.27692(18) 0.0489(9) Uani 1 1 d . . .
O3 O 0.0011(3) 0.7128(3) 0.31850(18) 0.0423(8) Uani 1 1 d . . .
O4 O -0.1723(4) 0.6869(4) 0.3641(3) 0.0752(14) Uani 1 1 d . . .
O5 O 0.2986(3) 0.9362(3) 0.28610(17) 0.0424(8) Uani 1 1 d . . .
O6 O 0.4950(4) 0.9427(4) 0.2757(2) 0.0600(11) Uani 1 1 d . . .
O7 O 0.1796(3) 0.4492(3) 0.33742(16) 0.0348(7) Uani 1 1 d . . .
O8 O 0.1946(3) 0.5984(3) 0.26687(17) 0.0399(8) Uani 1 1 d . . .
N1 N 0.0846(4) 0.2930(3) 0.1583(2) 0.0373(9) Uani 1 1 d . . .
N2 N -0.0885(4) 0.1959(3) -0.1981(2) 0.0370(9) Uani 1 1 d . . .
N3 N 0.3064(3) 0.3306(4) 0.2534(2) 0.0359(9) Uani 1 1 d . . .
N4 N 0.9438(3) 0.3343(3) 0.2603(2) 0.0333(9) Uani 1 1 d . . .
N5 N 0.2879(3) 0.7636(3) 0.37483(19) 0.0319(9) Uani 1 1 d . . .
N6 N 0.1113(3) 0.9070(3) 0.39624(19) 0.0318(9) Uani 1 1 d . . .
C1 C 0.0910(7) 0.3815(5) 0.1159(3) 0.0588(16) Uani 1 1 d . . .
H1 H 0.1156 0.4583 0.1342 0.071 Uiso 1 1 calc . . .
C2 C 0.0633(7) 0.3650(5) 0.0470(3) 0.0642(18) Uani 1 1 d . . .
H2 H 0.0727 0.4294 0.0192 0.077 Uiso 1 1 calc . . .
C3 C 0.0208(5) 0.2513(4) 0.0182(2) 0.0445(13) Uani 1 1 d . . .
C4 C 0.0139(6) 0.1609(5) 0.0620(3) 0.0544(15) Uani 1 1 d . . .
C5 C 0.0478(6) 0.1834(5) 0.1308(3) 0.0513(14) Uani 1 1 d . . .
H5 H 0.0451 0.1202 0.1595 0.062 Uiso 1 1 calc . . .
C6 C -0.0029(6) 0.2872(5) -0.1706(3) 0.0517(15) Uani 1 1 d . . .
C7 C 0.0358(6) 0.3079(5) -0.1023(3) 0.0573(16) Uani 1 1 d . . .
H7 H 0.0971 0.3733 -0.0864 0.069 Uiso 1 1 calc . . .
C8 C -0.0163(5) 0.2314(5) -0.0572(3) 0.0436(12) Uani 1 1 d . . .
C9 C -0.1053(6) 0.1357(5) -0.0849(3) 0.0546(15) Uani 1 1 d . . .
H9 H -0.1428 0.0812 -0.0564 0.065 Uiso 1 1 calc . . .
C10 C -0.1386(6) 0.1203(5) -0.1536(3) 0.0517(14) Uani 1 1 d . . .
C11 C 0.3870(5) 0.4276(5) 0.2448(3) 0.0520(14) Uani 1 1 d . . .
C12 C 0.5108(6) 0.4309(6) 0.2449(4) 0.0560(17) Uani 1 1 d . . .
C13 C 0.5579(4) 0.3310(4) 0.2540(2) 0.0355(11) Uani 1 1 d . . .
C14 C 0.4716(5) 0.2282(5) 0.2612(3) 0.0411(12) Uani 1 1 d . . .
C15 C 0.3500(4) 0.2317(4) 0.2601(3) 0.0408(12) Uani 1 1 d . . .
H15 H 0.2947 0.1614 0.2642 0.080 Uiso 1 1 calc . . .
C16 C 0.9033(5) 0.4316(5) 0.2719(3) 0.0425(13) Uani 1 1 d . . .
C17 C 0.7805(5) 0.4343(5) 0.2701(3) 0.0465(13) Uani 1 1 d . . .
C18 C 0.6906(4) 0.3314(4) 0.2557(3) 0.0373(11) Uani 1 1 d . . .
C19 C 0.7332(5) 0.2294(5) 0.2451(3) 0.0439(13) Uani 1 1 d . . .
C20 C 0.8591(4) 0.2353(4) 0.2481(3) 0.0437(13) Uani 1 1 d . . .
H20 H 0.8858 0.1656 0.2411 0.080 Uiso 1 1 calc . . .
C21 C 0.1808(5) 0.8552(4) 0.4551(2) 0.0342(11) Uani 1 1 d . . .
C22 C 0.3048(5) 0.8415(4) 0.4377(2) 0.0362(11) Uani 1 1 d . . .
C23 C 0.3841(5) 0.7989(5) 0.4992(3) 0.0504(14) Uani 1 1 d . . .
H23A H 0.3460 0.7189 0.5086 0.080 Uiso 1 1 calc . . .
H23B H 0.4656 0.7979 0.4880 0.080 Uiso 1 1 calc . . .
C24 C 0.3973(6) 0.8786(6) 0.5629(3) 0.0631(17) Uani 1 1 d . . .
H24A H 0.4481 0.8502 0.6005 0.080 Uiso 1 1 calc . . .
H24B H 0.4373 0.9584 0.5543 0.080 Uiso 1 1 calc . . .
C25 C 0.2695(7) 0.8781(6) 0.5811(3) 0.0615(17) Uani 1 1 d . . .
C26 C 0.1931(7) 0.9247(5) 0.5230(3) 0.0495(14) Uani 1 1 d . . .
C27 C 0.1444(5) 1.0361(4) 0.3955(3) 0.0360(11) Uani 1 1 d . . .
C28 C 0.1005(4) 1.0872(4) 0.3281(3) 0.0353(11) Uani 1 1 d . . .
C29 C -0.0246(5) 0.8653(4) 0.3936(3) 0.0383(11) Uani 1 1 d . . .
C30 C -0.0681(5) 0.7457(4) 0.3569(3) 0.0453(13) Uani 1 1 d . . .
C31 C 0.3977(5) 0.7924(5) 0.3412(3) 0.0398(12) Uani 1 1 d . . .
C32 C 0.3971(5) 0.8972(4) 0.2980(3) 0.0409(12) Uani 1 1 d . . .
C33 C 0.2554(5) 0.6371(4) 0.3878(3) 0.0367(11) Uani 1 1 d . . .
C34 C 0.2056(4) 0.5587(4) 0.3242(2) 0.0328(10) Uani 1 1 d . . .
O1W O 0.3527(6) 0.3084(7) 0.4287(3) 0.117(2) Uani 1 1 d . . .
O2W O 0.8372(5) 0.9382(6) 0.1898(3) 0.1077(19) Uani 1 1 d . . .
O3W O 0.8358(7) 0.4778(6) 0.4475(4) 0.125(2) Uani 1 1 d . . .
O4W O 0.6638(7) 0.7440(8) 0.4409(4) 0.138(3) Uani 1 1 d . . .
O5W O 0.0285(7) 0.3413(7) 0.4490(3) 0.124(2) Uani 1 1 d . . .
O6W O 0.5671(9) 0.4787(8) 0.4230(5) 0.176(4) Uani 1 1 d . . .
O7W O 0.4657(10) 0.0072(10) 0.1380(4) 0.179(4) Uani 1 1 d . . .
O8W O 0.6682(7) 0.8082(10) 0.2690(6) 0.201(5) Uani 1 1 d . . .
O9W O 0.3081(16) 0.6586(14) 0.1431(10) 0.158(7) Uani 0.50 1 d P . .
O10W O 0.7659(16) 0.9475(14) 0.0513(8) 0.152(7) Uani 0.50 1 d P . .
O11W O 0.3365(19) 0.1786(19) 0.0743(10) 0.184(8) Uani 0.50 1 d P . .
O12W O 0.380(2) 0.423(3) 0.0539(14) 0.264(15) Uani 0.50 1 d P . .
O13W O 0.546(3) 1.173(2) -0.0611(12) 0.243(13) Uani 0.50 1 d P . .
O14W O 0.597(3) 0.674(2) 0.1453(14) 0.294(18) Uani 0.50 1 d P . .
O15W O 0.677(2) 1.138(2) 0.0650(14) 0.227(10) Uiso 0.50 1 d P . .
O16W O 0.654(3) 0.517(2) 0.0773(14) 0.234(11) Uiso 0.50 1 d P . .
H4 H -0.001(6) 0.080(6) 0.041(3) 0.066(18) Uiso 1 1 d . . .
H6 H 0.024(4) 0.331(4) -0.196(3) 0.029(14) Uiso 1 1 d . . .
H10 H -0.208(7) 0.048(7) -0.177(4) 0.10(2) Uiso 1 1 d . . .
H11 H 0.344(5) 0.491(5) 0.234(3) 0.041(14) Uiso 1 1 d . . .
H12 H 0.559(6) 0.483(6) 0.241(3) 0.06(2) Uiso 1 1 d . . .
H14 H 0.487(4) 0.170(4) 0.265(2) 0.021(13) Uiso 1 1 d . . .
H16 H 0.963(5) 0.493(4) 0.286(2) 0.032(12) Uiso 1 1 d . . .
H17 H 0.750(5) 0.510(5) 0.273(3) 0.054(15) Uiso 1 1 d . . .
H19 H 0.678(5) 0.150(5) 0.234(3) 0.056(16) Uiso 1 1 d . . .
H21 H 0.139(4) 0.776(4) 0.458(2) 0.018(10) Uiso 1 1 d . . .
H22 H 0.344(4) 0.920(4) 0.428(2) 0.033(12) Uiso 1 1 d . . .
H25A H 0.257(7) 0.935(6) 0.614(4) 0.08(2) Uiso 1 1 d . . .
H25B H 0.221(5) 0.799(6) 0.587(3) 0.055(16) Uiso 1 1 d . . .
H26A H 0.121(6) 0.917(5) 0.534(3) 0.048(17) Uiso 1 1 d . . .
H26B H 0.246(5) 1.002(5) 0.529(3) 0.050(15) Uiso 1 1 d . . .
H27A H 0.120(6) 1.062(6) 0.433(4) 0.08(2) Uiso 1 1 d . . .
H27B H 0.238(4) 1.062(4) 0.401(2) 0.021(10) Uiso 1 1 d . . .
H29A H -0.049(4) 0.855(4) 0.444(2) 0.031(12) Uiso 1 1 d . . .
H29B H -0.070(6) 0.924(5) 0.357(3) 0.065(18) Uiso 1 1 d . . .
H31A H 0.464(5) 0.805(4) 0.365(2) 0.025(13) Uiso 1 1 d . . .
H31B H 0.393(4) 0.732(4) 0.313(2) 0.022(11) Uiso 1 1 d . . .
H33A H 0.197(5) 0.626(4) 0.420(3) 0.031(12) Uiso 1 1 d . . .
H33B H 0.309(5) 0.612(5) 0.410(3) 0.038(15) Uiso 1 1 d . . .

loop_
_atom_site_aniso_label
_atom_site_aniso_U_11
_atom_site_aniso_U_22
_atom_site_aniso_U_33
_atom_site_aniso_U_23
_atom_site_aniso_U_13
_atom_site_aniso_U_12
Cu1 0.0207(3) 0.0424(4) 0.0304(3) 0.0020(2) 0.0030(2) 0.0085(2)
Cu2 0.0382(4) 0.0398(4) 0.0282(4) 0.0050(2) 0.0038(2) 0.0003(3)
O1 0.047(2) 0.0307(18) 0.054(2) 0.0128(15) 0.0104(16) 0.0119(15)
O2 0.064(2) 0.046(2) 0.039(2) 0.0066(17) 0.0053(18) 0.0170(18)
O3 0.043(2) 0.0389(18) 0.043(2) -0.0038(15) 0.0123(16) -0.0004(15)
O4 0.066(3) 0.061(3) 0.093(4) -0.018(2) 0.043(3) -0.023(2)
O5 0.036(2) 0.0441(19) 0.042(2) 0.0110(16) -0.0009(15) 0.0024(16)
O6 0.046(2) 0.060(2) 0.073(3) 0.018(2) 0.019(2) 0.0003(19)
O7 0.0341(18) 0.0289(17) 0.0405(19) 0.0019(14) 0.0038(14) 0.0057(13)
O8 0.045(2) 0.0420(18) 0.0330(19) 0.0046(15) 0.0010(15) 0.0129(15)
N1 0.038(2) 0.045(2) 0.030(2) 0.0005(18) 0.0028(17) 0.0126(18)
N2 0.042(2) 0.037(2) 0.032(2) 0.0088(17) 0.0049(18) 0.0097(19)
N3 0.023(2) 0.049(2) 0.037(2) 0.0041(18) 0.0067(16) 0.0086(18)
N4 0.023(2) 0.040(2) 0.037(2) 0.0026(17) 0.0053(16) 0.0061(17)
N5 0.034(2) 0.0303(19) 0.032(2) 0.0012(16) 0.0055(16) 0.0089(16)
N6 0.034(2) 0.0273(19) 0.034(2) 0.0049(16) 0.0066(16) 0.0069(16)
C1 0.093(5) 0.040(3) 0.040(3) 0.000(2) -0.002(3) 0.011(3)
C2 0.102(5) 0.051(3) 0.037(3) 0.007(3) -0.004(3) 0.019(3)
C3 0.048(3) 0.053(3) 0.033(3) 0.004(2) 0.001(2) 0.016(3)
C4 0.082(4) 0.041(3) 0.036(3) 0.000(2) 0.003(3) 0.007(3)
C5 0.071(4) 0.045(3) 0.036(3) 0.008(2) 0.003(3) 0.012(3)
C6 0.065(4) 0.046(3) 0.037(3) 0.011(3) 0.004(3) -0.006(3)
C7 0.071(4) 0.053(3) 0.036(3) 0.006(3) -0.005(3) -0.006(3)
C8 0.054(3) 0.045(3) 0.031(3) 0.002(2) 0.002(2) 0.012(2)
C9 0.066(4) 0.053(3) 0.036(3) 0.011(3) 0.002(3) -0.004(3)
C10 0.066(4) 0.048(3) 0.035(3) 0.007(2) 0.003(3) -0.001(3)
C11 0.037(3) 0.052(3) 0.076(4) 0.016(3) 0.018(3) 0.022(3)
C12 0.036(3) 0.046(3) 0.089(5) 0.016(3) 0.021(3) 0.006(3)
C13 0.026(2) 0.046(3) 0.037(3) 0.002(2) 0.0039(19) 0.013(2)
C14 0.031(3) 0.038(3) 0.058(3) 0.004(2) 0.007(2) 0.015(2)
C15 0.027(3) 0.046(3) 0.050(3) 0.001(2) 0.011(2) 0.005(2)
C16 0.023(3) 0.039(3) 0.063(4) 0.001(3) 0.002(2) 0.004(2)
C17 0.034(3) 0.039(3) 0.067(4) 0.002(2) 0.003(2) 0.010(2)
C18 0.027(3) 0.044(3) 0.040(3) 0.004(2) 0.005(2) 0.007(2)
C19 0.027(3) 0.037(3) 0.067(4) -0.003(2) 0.007(2) 0.006(2)
C20 0.027(3) 0.042(3) 0.064(4) 0.001(2) 0.004(2) 0.014(2)
C21 0.042(3) 0.029(2) 0.031(3) 0.0026(19) 0.003(2) 0.007(2)
C22 0.043(3) 0.029(2) 0.033(3) 0.003(2) -0.003(2) 0.007(2)
C23 0.052(3) 0.054(3) 0.044(3) 0.004(3) -0.012(3) 0.020(3)
C24 0.076(4) 0.066(4) 0.041(3) 0.001(3) -0.010(3) 0.015(3)
C25 0.099(5) 0.058(4) 0.028(3) 0.005(3) 0.005(3) 0.022(4)
C26 0.063(4) 0.051(3) 0.037(3) 0.000(2) 0.011(3) 0.016(3)
C27 0.044(3) 0.028(2) 0.037(3) 0.003(2) 0.005(2) 0.009(2)
C28 0.027(2) 0.040(3) 0.043(3) 0.009(2) 0.010(2) 0.013(2)
C29 0.036(3) 0.032(2) 0.049(3) 0.004(2) 0.013(2) 0.007(2)
C30 0.049(3) 0.041(3) 0.043(3) 0.007(2) 0.012(2) 0.000(2)
C31 0.032(3) 0.041(3) 0.043(3) -0.001(2) 0.000(2) 0.003(2)
C32 0.043(3) 0.039(3) 0.036(3) 0.000(2) 0.005(2) -0.002(2)
C33 0.041(3) 0.035(3) 0.033(3) 0.006(2) -0.001(2) 0.012(2)
C34 0.023(2) 0.036(3) 0.040(3) 0.001(2) 0.0051(19) 0.0091(19)
O1W 0.083(4) 0.191(7) 0.080(4) 0.032(4) -0.002(3) 0.041(4)
O2W 0.077(4) 0.121(5) 0.117(5) 0.002(4) 0.000(3) 0.013(3)
O3W 0.141(6) 0.112(5) 0.117(5) 0.020(4) 0.039(4) 0.001(4)
O4W 0.105(5) 0.229(8) 0.110(5) 0.052(5) 0.032(4) 0.093(5)
O5W 0.121(5) 0.170(6) 0.079(4) 0.017(4) 0.046(4) 0.008(5)
O6W 0.160(8) 0.140(6) 0.192(9) 0.050(6) -0.027(6) -0.017(6)
O7W 0.204(10) 0.225(10) 0.108(6) 0.021(6) 0.046(6) 0.026(8)
O8W 0.104(6) 0.297(12) 0.257(11) 0.178(10) 0.096(6) 0.118(7)
O9W 0.163(14) 0.153(13) 0.206(18) 0.104(12) 0.100(13) 0.088(11)
O10W 0.140(13) 0.150(13) 0.133(13) 0.044(10) -0.022(10) -0.023(10)
O11W 0.171(18) 0.22(2) 0.158(16) 0.036(15) -0.019(13) 0.067(15)
O12W 0.128(17) 0.41(4) 0.25(3) 0.10(3) 0.047(17) 0.02(2)
O13W 0.37(4) 0.20(2) 0.150(19) 0.002(16) -0.03(2) 0.08(2)
O14W 0.44(5) 0.18(2) 0.22(3) 0.10(2) 0.02(3) -0.03(2)

loop_
_atom_type_symbol
_atom_type_description
_atom_type_scat_dispersion_real
_atom_type_scat_dispersion_imag
_atom_type_scat_source
C C 0.0033 0.0016 'International Tables Vol C Tables 4.2.6.8 and 6.1.1.4'
H H 0.0000 0.0000 'International Tables Vol C Tables 4.2.6.8 and 6.1.1.4'
N N 0.0061 0.0033 'International Tables Vol C Tables 4.2.6.8 and 6.1.1.4'
O O 0.0106 0.0060 'International Tables Vol C Tables 4.2.6.8 and 6.1.1.4'
Cu Cu 0.3201 1.2651 'International Tables Vol C Tables 4.2.6.8 and 6.1.1.4'

loop_
_geom_angle_atom_site_label_1
_geom_angle_atom_site_label_2
_geom_angle_atom_site_label_3
_geom_angle
_geom_angle_site_symmetry_1
_geom_angle_site_symmetry_3
_geom_angle_publ_flag
O7 Cu1 N1 151.05(15) . . ?
O7 Cu1 N4 92.14(14) . 1_455 ?
N1 Cu1 N4 88.65(16) . 1_455 ?
O7 Cu1 N3 89.97(14) . . ?
N1 Cu1 N3 88.61(16) . . ?
N4 Cu1 N3 177.19(15) 1_455 . ?
O7 Cu1 O1 88.13(13) . 1_545 ?
N1 Cu1 O1 120.82(15) . 1_545 ?
N4 Cu1 O1 89.51(14) 1_455 1_545 ?
N3 Cu1 O1 92.42(15) . 1_545 ?
O3 Cu2 O5 176.67(15) . . ?
O3 Cu2 N2 90.67(15) . 2_565 ?
O5 Cu2 N2 90.80(15) . 2_565 ?
O3 Cu2 N6 80.04(14) . . ?
O5 Cu2 N6 100.44(14) . . ?
N2 Cu2 N6 144.09(15) 2_565 . ?
O3 Cu2 N5 98.09(15) . . ?
O5 Cu2 N5 78.77(14) . . ?
N2 Cu2 N5 134.64(15) 2_565 . ?
N6 Cu2 N5 81.21(14) . . ?
C28 O1 Cu1 136.1(3) . 1_565 ?
C30 O3 Cu2 117.9(3) . . ?
C32 O5 Cu2 116.1(3) . . ?
C34 O7 Cu1 117.9(3) . . ?
C1 N1 C5 117.4(4) . . ?
C1 N1 Cu1 118.2(3) . . ?
C5 N1 Cu1 124.4(3) . . ?
C6 N2 C10 115.7(5) . . ?
C6 N2 Cu2 122.6(4) . 2_565 ?
C10 N2 Cu2 121.7(3) . 2_565 ?
C11 N3 C15 116.4(4) . . ?
C11 N3 Cu1 122.0(3) . . ?
C15 N3 Cu1 121.6(3) . . ?
C20 N4 C16 116.7(4) . . ?
C20 N4 Cu1 120.1(3) . 1_655 ?
C16 N4 Cu1 123.2(3) . 1_655 ?
C31 N5 C33 112.2(4) . . ?
C31 N5 C22 109.8(4) . . ?
C33 N5 C22 113.3(4) . . ?
C31 N5 Cu2 101.9(3) . . ?
C33 N5 Cu2 113.9(3) . . ?
C22 N5 Cu2 105.0(3) . . ?
C27 N6 C29 111.2(4) . . ?
C27 N6 C21 113.9(4) . . ?
C29 N6 C21 110.5(4) . . ?
C27 N6 Cu2 110.3(3) . . ?
C29 N6 Cu2 102.6(3) . . ?
C21 N6 Cu2 107.7(3) . . ?
N1 C1 C2 123.0(5) . . ?
N1 C1 H1 118.5 . . ?
C2 C1 H1 118.5 . . ?
C1 C2 C3 119.8(5) . . ?
C1 C2 H2 120.1 . . ?
C3 C2 H2 120.1 . . ?
C4 C3 C2 116.8(5) . . ?
C4 C3 C8 122.5(5) . . ?
C2 C3 C8 120.7(5) . . ?
C3 C4 C5 120.4(5) . . ?
C3 C4 H4 116(4) . . ?
C5 C4 H4 123(4) . . ?
N1 C5 C4 122.5(5) . . ?
N1 C5 H5 118.8 . . ?
C4 C5 H5 118.8 . . ?
N2 C6 C7 124.6(6) . . ?
N2 C6 H6 115(4) . . ?
C7 C6 H6 120(4) . . ?
C6 C7 C8 119.6(5) . . ?
C6 C7 H7 120.2 . . ?
C8 C7 H7 120.2 . . ?
C7 C8 C9 116.6(5) . . ?
C7 C8 C3 121.8(5) . . ?
C9 C8 C3 121.6(5) . . ?
C10 C9 C8 120.5(5) . . ?
C10 C9 H9 119.7 . . ?
C8 C9 H9 119.7 . . ?
N2 C10 C9 123.0(5) . . ?
N2 C10 H10 115(4) . . ?
C9 C10 H10 123(4) . . ?
N3 C11 C12 123.5(5) . . ?
N3 C11 H11 110(3) . . ?
C12 C11 H11 127(3) . . ?
C13 C12 C11 120.9(6) . . ?
C13 C12 H12 112(5) . . ?
C11 C12 H12 127(5) . . ?
C12 C13 C14 115.3(5) . . ?
C12 C13 C18 122.4(5) . . ?
C14 C13 C18 122.3(4) . . ?
C15 C14 C13 120.5(5) . . ?
C15 C14 H14 116(4) . . ?
C13 C14 H14 124(4) . . ?
N3 C15 C14 123.4(5) . . ?
N3 C15 H15 118.3 . . ?
C14 C15 H15 118.3 . . ?
N4 C16 C17 123.5(5) . . ?
N4 C16 H16 114(3) . . ?
C17 C16 H16 122(3) . . ?
C16 C17 C18 120.2(5) . . ?
C16 C17 H17 123(3) . . ?
C18 C17 H17 117(3) . . ?
C19 C18 C17 116.2(5) . . ?
C19 C18 C13 122.2(4) . . ?
C17 C18 C13 121.6(5) . . ?
C18 C19 C20 119.4(5) . . ?
C18 C19 H19 124(3) . . ?
C20 C19 H19 117(3) . . ?
N4 C20 C19 123.9(4) . . ?
N4 C20 H20 118.1 . . ?
C19 C20 H20 118.1 . . ?
N6 C21 C22 109.4(4) . . ?
N6 C21 C26 113.2(4) . . ?
C22 C21 C26 112.5(4) . . ?
N6 C21 H21 107(2) . . ?
C22 C21 H21 103(2) . . ?
C26 C21 H21 111(3) . . ?
N5 C22 C21 110.7(4) . . ?
N5 C22 C23 112.9(4) . . ?
C21 C22 C23 111.1(4) . . ?
N5 C22 H22 109(3) . . ?
C21 C22 H22 104(3) . . ?
C23 C22 H22 109(3) . . ?
C24 C23 C22 111.7(5) . . ?
C24 C23 H23A 109.3 . . ?
C22 C23 H23A 109.3 . . ?
C24 C23 H23B 109.3 . . ?
C22 C23 H23B 109.3 . . ?
H23A C23 H23B 108.0 . . ?
C25 C24 C23 109.2(5) . . ?
C25 C24 H24A 109.8 . . ?
C23 C24 H24A 109.8 . . ?
C25 C24 H24B 109.8 . . ?
C23 C24 H24B 109.8 . . ?
H24A C24 H24B 108.3 . . ?
C26 C25 C24 109.1(5) . . ?
C26 C25 H25A 93(4) . . ?
C24 C25 H25A 121(4) . . ?
C26 C25 H25B 104(3) . . ?
C24 C25 H25B 114(3) . . ?
H25A C25 H25B 112(6) . . ?
C25 C26 C21 113.4(5) . . ?
C25 C26 H26A 106(4) . . ?
C21 C26 H26A 108(4) . . ?
C25 C26 H26B 92(3) . . ?
C21 C26 H26B 118(3) . . ?
H26A C26 H26B 118(5) . . ?
N6 C27 C28 114.2(4) . . ?
N6 C27 H27A 105(4) . . ?
C28 C27 H27A 117(5) . . ?
N6 C27 H27B 109(2) . . ?
C28 C27 H27B 103(2) . . ?
H27A C27 H27B 107(5) . . ?
O2 C28 O1 126.0(5) . . ?
O2 C28 C27 120.3(4) . . ?
O1 C28 C27 113.7(4) . . ?
N6 C29 C30 110.9(4) . . ?
N6 C29 H29A 111(2) . . ?
C30 C29 H29A 107(2) . . ?
N6 C29 H29B 106(3) . . ?
C30 C29 H29B 102(3) . . ?
H29A C29 H29B 120(4) . . ?
O4 C30 O3 123.7(5) . . ?
O4 C30 C29 118.2(5) . . ?
O3 C30 C29 118.1(4) . . ?
N5 C31 C32 112.5(4) . . ?
N5 C31 H31A 117(3) . . ?
C32 C31 H31A 106(3) . . ?
N5 C31 H31B 106(3) . . ?
C32 C31 H31B 106(3) . . ?
H31A C31 H31B 109(4) . . ?
O6 C32 O5 123.4(5) . . ?
O6 C32 C31 118.4(5) . . ?
O5 C32 C31 118.3(5) . . ?
N5 C33 C34 114.2(4) . . ?
N5 C33 H33A 108(3) . . ?
C34 C33 H33A 111(3) . . ?
N5 C33 H33B 114(4) . . ?
C34 C33 H33B 110(4) . . ?
H33A C33 H33B 99(5) . . ?
O8 C34 O7 125.2(4) . . ?
O8 C34 C33 122.3(4) . . ?
O7 C34 C33 112.5(4) . . ?

loop_
_geom_bond_atom_site_label_1
_geom_bond_atom_site_label_2
_geom_bond_distance
_geom_bond_site_symmetry_2
_geom_bond_publ_flag
Cu1 O7 1.988(3) . ?
Cu1 N1 2.019(4) . ?
Cu1 N4 2.037(4) 1_455 ?
Cu1 N3 2.041(4) . ?
Cu1 O1 2.114(3) 1_545 ?
Cu2 O3 1.951(3) . ?
Cu2 O5 1.967(3) . ?
Cu2 N2 2.052(4) 2_565 ?
Cu2 N6 2.215(4) . ?
Cu2 N5 2.232(4) . ?
O1 C28 1.256(6) . ?
O1 Cu1 2.114(3) 1_565 ?
O2 C28 1.240(6) . ?
O3 C30 1.269(6) . ?
O4 C30 1.252(7) . ?
O5 C32 1.261(6) . ?
O6 C32 1.258(7) . ?
O7 C34 1.281(5) . ?
O8 C34 1.231(6) . ?
N1 C1 1.330(7) . ?
N1 C5 1.337(7) . ?
N2 C6 1.326(7) . ?
N2 C10 1.350(7) . ?
N2 Cu2 2.052(4) 2_565 ?
N3 C11 1.320(7) . ?
N3 C15 1.332(6) . ?
N4 C20 1.326(6) . ?
N4 C16 1.326(6) . ?
N4 Cu1 2.037(4) 1_655 ?
N5 C31 1.463(7) . ?
N5 C33 1.471(6) . ?
N5 C22 1.501(6) . ?
N6 C27 1.467(6) . ?
N6 C29 1.488(6) . ?
N6 C21 1.503(6) . ?
C1 C2 1.360(8) . ?
C1 H1 0.9300 . ?
C2 C3 1.393(8) . ?
C2 H2 0.9300 . ?
C3 C4 1.364(8) . ?
C3 C8 1.498(7) . ?
C4 C5 1.371(8) . ?
C4 H4 1.00(6) . ?
C5 H5 0.9300 . ?
C6 C7 1.364(8) . ?
C6 H6 0.78(5) . ?
C7 C8 1.374(8) . ?
C7 H7 0.9300 . ?
C8 C9 1.379(8) . ?
C9 C10 1.361(8) . ?
C9 H9 0.9300 . ?
C10 H10 1.07(8) . ?
C11 C12 1.374(8) . ?
C11 H11 0.96(5) . ?
C12 C13 1.367(8) . ?
C12 H12 0.74(7) . ?
C13 C14 1.396(7) . ?
C13 C18 1.475(7) . ?
C14 C15 1.362(7) . ?
C14 H14 0.73(5) . ?
C15 H15 0.9300 . ?
C16 C17 1.372(7) . ?
C16 H16 0.88(5) . ?
C17 C18 1.392(7) . ?
C17 H17 1.01(6) . ?
C18 C19 1.385(7) . ?
C19 C20 1.385(7) . ?
C19 H19 1.00(6) . ?
C20 H20 0.9300 . ?
C21 C22 1.513(7) . ?
C21 C26 1.538(7) . ?
C21 H21 0.95(4) . ?
C22 C23 1.543(7) . ?
C22 H22 0.96(5) . ?
C23 C24 1.531(8) . ?
C23 H23A 0.9700 . ?
C23 H23B 0.9700 . ?
C24 C25 1.521(10) . ?
C24 H24A 0.9700 . ?
C24 H24B 0.9700 . ?
C25 C26 1.502(9) . ?
C25 H25A 0.97(7) . ?
C25 H25B 0.99(6) . ?
C26 H26A 0.85(6) . ?
C26 H26B 0.96(6) . ?
C27 C28 1.522(7) . ?
C27 H27A 0.90(7) . ?
C27 H27B 1.02(5) . ?
C29 C30 1.514(7) . ?
C29 H29A 1.08(5) . ?
C29 H29B 1.13(6) . ?
C31 C32 1.493(7) . ?
C31 H31A 0.81(5) . ?
C31 H31B 0.88(5) . ?
C33 C34 1.516(7) . ?
C33 H33A 0.97(5) . ?
C33 H33B 0.79(6) . ?
